data_7028365
loop_
_publ_author_name
'Tauchman, Ji\<r\'i'
'C\'isa\<rov\'a, Ivana'
'St\<epni\<cka, Petr'

_publ_section_title
;
 Synthesis and structural characterisation of Pd(II) and Pt(II) complexes
 with a flexible, ferrocene-based P,S-donor amidophosphine ligand.
;
_journal_issue 4
_journal_name_full 'Dalton transactions (Cambridge, England : 2003)'
_journal_page_first 1599
_journal_page_last 1608
_journal_paper_doi 10.1039/c3dt52760c
_journal_volume 43
_journal_year 2014
_chemical_formula_moiety 'C26 H26 Cl2 Fe N O P Pd S, 0.5 (H2 O)'
_chemical_formula_sum 'C26 H27 Cl2 Fe N O1.5 P Pd S'
_chemical_formula_weight 673.67
_chemical_name_systematic
; 
 ? 
;
_space_group_IT_number 2
_symmetry_cell_setting triclinic
_symmetry_space_group_name_Hall '-P 1'
_symmetry_space_group_name_H-M 'P -1'
_atom_sites_solution_hydrogens mixed
_atom_sites_solution_primary direct
_atom_sites_solution_secondary difmap
_audit_creation_method SHELXL-97
_cell_angle_alpha 109.4160(10)
_cell_angle_beta 107.2910(10)
_cell_angle_gamma 90.3020(10)
_cell_formula_units_Z 2
_cell_length_a 9.4362(3)
_cell_length_b 10.7177(3)
_cell_length_c 14.0579(4)
_cell_measurement_reflns_used 9911
_cell_measurement_temperature 150(2)
_cell_measurement_theta_max 27.60
_cell_measurement_theta_min 2.87
_cell_volume 1271.71(7)
_computing_cell_refinement 'Bruker SAINT'
_computing_data_collection 'Bruker APEX2'
_computing_data_reduction 'Bruker SAINT'
_computing_molecular_graphics 'PLATON (Spek, 2003)'
_computing_publication_material 'PLATON (Spek, 2003)'
_computing_structure_refinement 'SHELXL-97 (Sheldrick, 2008)'
_computing_structure_solution 'SHELXS-97 (Sheldrick, 2008)'
_diffrn_ambient_temperature 150(2)
_diffrn_measured_fraction_theta_full 0.995
_diffrn_measured_fraction_theta_max 0.995
_diffrn_measurement_device_type 'Bruker APEX-II CCD'
_diffrn_measurement_method '\f and \w scans'
_diffrn_radiation_monochromator graphite
_diffrn_radiation_source 'fine-focus sealed tube'
_diffrn_radiation_type MoK\a
_diffrn_radiation_wavelength 0.71073
_diffrn_reflns_av_R_equivalents 0.0181
_diffrn_reflns_av_sigmaI/netI 0.0180
_diffrn_reflns_limit_h_max 11
_diffrn_reflns_limit_h_min -12
_diffrn_reflns_limit_k_max 13
_diffrn_reflns_limit_k_min -13
_diffrn_reflns_limit_l_max 18
_diffrn_reflns_limit_l_min -18
_diffrn_reflns_number 19504
_diffrn_reflns_theta_full 27.50
_diffrn_reflns_theta_max 27.50
_diffrn_reflns_theta_min 1.62
_exptl_absorpt_coefficient_mu 1.656
_exptl_absorpt_correction_T_max 0.7892
_exptl_absorpt_correction_T_min 0.4855
_exptl_absorpt_correction_type numerical
_exptl_absorpt_process_details SADABS
_exptl_crystal_colour red
_exptl_crystal_density_diffrn 1.759
_exptl_crystal_density_method 'not measured'
_exptl_crystal_description plate
_exptl_crystal_F_000 678
_exptl_crystal_size_max 0.51
_exptl_crystal_size_mid 0.27
_exptl_crystal_size_min 0.15
_refine_diff_density_max 0.354
_refine_diff_density_min -0.565
_refine_diff_density_rms 0.065
_refine_ls_extinction_method none
_refine_ls_goodness_of_fit_ref 1.060
_refine_ls_hydrogen_treatment constr
_refine_ls_matrix_type full
_refine_ls_number_parameters 319
_refine_ls_number_reflns 5815
_refine_ls_number_restraints 0
_refine_ls_restrained_S_all 1.060
_refine_ls_R_factor_all 0.0211
_refine_ls_R_factor_gt 0.0189
_refine_ls_shift/su_max 0.001
_refine_ls_shift/su_mean 0.000
_refine_ls_structure_factor_coef Fsqd
_refine_ls_weighting_details 'calc w=1/[\s^2^(Fo^2^)+(0.0170P)^2^+0.9858P] where P=(Fo^2^+2Fc^2^)/3'
_refine_ls_weighting_scheme calc
_refine_ls_wR_factor_gt 0.0449
_refine_ls_wR_factor_ref 0.0459
_reflns_number_gt 5447
_reflns_number_total 5815
_reflns_threshold_expression >2sigma(I)
_cod_data_source_file c3dt52760c.txt
_cod_data_source_block jt295
_cod_original_cell_volume 1271.70(6)
_cod_original_formula_sum 'C26 H27 Cl2 Fe N O1.50 P Pd S'
_cod_database_code 7028365

loop_
_symmetry_equiv_pos_as_xyz
'x, y, z'
'-x, -y, -z'

loop_
_atom_site_label
_atom_site_type_symbol
_atom_site_fract_x
_atom_site_fract_y
_atom_site_fract_z
_atom_site_U_iso_or_equiv
_atom_site_adp_type
_atom_site_occupancy
_atom_site_symmetry_multiplicity
_atom_site_calc_flag
_atom_site_refinement_flags
Pd Pd 0.357002(13) 0.227544(11) 0.255984(9) 0.01227(4) Uani 1 1 d .
Fe Fe -0.07750(2) 0.38110(2) 0.222985(18) 0.01310(5) Uani 1 1 d .
Cl1 Cl 0.24409(5) 0.01626(4) 0.15105(3) 0.02033(9) Uani 1 1 d .
Cl2 Cl 0.47341(5) 0.43600(4) 0.36481(3) 0.01827(8) Uani 1 1 d .
S S 0.48443(5) 0.12130(4) 0.37768(3) 0.01677(8) Uani 1 1 d .
P P 0.22637(4) 0.30628(4) 0.12905(3) 0.01243(8) Uani 1 1 d .
O O -0.00081(15) 0.18945(13) 0.41811(11) 0.0273(3) Uani 1 1 d .
N N 0.22262(16) 0.30443(14) 0.45619(11) 0.0180(3) Uani 1 1 d .
H1N H 0.2677 0.3740 0.4584 0.022 Uiso 1 1 d R
C1 C -0.00053(18) 0.38671(16) 0.37660(13) 0.0159(3) Uani 1 1 d .
C2 C -0.15802(19) 0.39257(18) 0.34485(13) 0.0197(3) Uani 1 1 d .
H2 H -0.2318 0.3303 0.3430 0.024 Uiso 1 1 calc R
C3 C -0.1852(2) 0.50747(18) 0.31656(14) 0.0223(4) Uani 1 1 d .
H3 H -0.2804 0.5357 0.2927 0.027 Uiso 1 1 calc R
C4 C -0.0458(2) 0.57316(17) 0.32990(14) 0.0214(4) Uani 1 1 d .
H4 H -0.0316 0.6529 0.3166 0.026 Uiso 1 1 calc R
C5 C 0.0687(2) 0.49876(16) 0.36666(13) 0.0178(3) Uani 1 1 d .
H5 H 0.1728 0.5198 0.3819 0.021 Uiso 1 1 calc R
C6 C 0.03149(18) 0.30191(16) 0.11506(12) 0.0147(3) Uani 1 1 d .
C7 C -0.05106(18) 0.19808(16) 0.12690(13) 0.0178(3) Uani 1 1 d .
H7 H -0.0104 0.1281 0.1497 0.021 Uiso 1 1 calc R
C8 C -0.2035(2) 0.21859(18) 0.09868(14) 0.0227(4) Uani 1 1 d .
H8 H -0.2830 0.1642 0.0991 0.027 Uiso 1 1 calc R
C9 C -0.21822(19) 0.33344(19) 0.06976(14) 0.0228(4) Uani 1 1 d .
H9 H -0.3090 0.3694 0.0478 0.027 Uiso 1 1 calc R
C10 C -0.07441(19) 0.38576(18) 0.07913(13) 0.0191(3) Uani 1 1 d .
H10 H -0.0519 0.4625 0.0643 0.023 Uiso 1 1 calc R
C11 C 0.07239(19) 0.28428(16) 0.41703(13) 0.0173(3) Uani 1 1 d .
C12 C 0.23491(18) 0.20771(15) -0.00193(13) 0.0156(3) Uani 1 1 d .
C13 C 0.1135(2) 0.18751(19) -0.09257(14) 0.0247(4) Uani 1 1 d .
H13 H 0.0241 0.2249 -0.0867 0.030 Uiso 1 1 calc R
C14 C 0.1230(2) 0.1125(2) -0.19209(16) 0.0338(5) Uani 1 1 d .
H14 H 0.0397 0.0980 -0.2541 0.041 Uiso 1 1 calc R
C15 C 0.2537(2) 0.05899(19) -0.20073(16) 0.0314(4) Uani 1 1 d .
H15 H 0.2599 0.0082 -0.2688 0.038 Uiso 1 1 calc R
C16 C 0.3752(2) 0.07901(17) -0.11099(16) 0.0255(4) Uani 1 1 d .
H16 H 0.4651 0.0430 -0.1174 0.031 Uiso 1 1 calc R
C17 C 0.3654(2) 0.15206(17) -0.01138(15) 0.0203(3) Uani 1 1 d .
H17 H 0.4480 0.1641 0.0505 0.024 Uiso 1 1 calc R
C18 C 0.29484(18) 0.47509(16) 0.14877(13) 0.0150(3) Uani 1 1 d .
C19 C 0.2320(2) 0.58583(16) 0.19810(14) 0.0193(3) Uani 1 1 d .
H19 H 0.1448 0.5740 0.2161 0.023 Uiso 1 1 calc R
C20 C 0.2968(2) 0.71336(17) 0.22089(15) 0.0231(4) Uani 1 1 d .
H20 H 0.2517 0.7883 0.2525 0.028 Uiso 1 1 calc R
C21 C 0.4264(2) 0.73228(17) 0.19803(14) 0.0230(4) Uani 1 1 d .
H21 H 0.4716 0.8198 0.2154 0.028 Uiso 1 1 calc R
C22 C 0.4900(2) 0.62254(18) 0.14959(15) 0.0223(4) Uani 1 1 d .
H22 H 0.5791 0.6349 0.1338 0.027 Uiso 1 1 calc R
C23 C 0.42385(19) 0.49493(17) 0.12418(14) 0.0191(3) Uani 1 1 d .
H23 H 0.4668 0.4203 0.0897 0.023 Uiso 1 1 calc R
C24 C 0.3077(2) 0.22458(17) 0.51303(14) 0.0203(3) Uani 1 1 d .
H24A H 0.2487 0.1990 0.5527 0.024 Uiso 1 1 calc R
H24B H 0.4004 0.2795 0.5657 0.024 Uiso 1 1 calc R
C25 C 0.34924(19) 0.09889(16) 0.44161(14) 0.0200(3) Uani 1 1 d .
H25A H 0.2566 0.0488 0.3853 0.024 Uiso 1 1 calc R
H25B H 0.3893 0.0427 0.4846 0.024 Uiso 1 1 calc R
C26 C 0.6344(2) 0.22937(17) 0.48828(14) 0.0221(4) Uani 1 1 d .
H26A H 0.6034 0.3185 0.5129 0.033 Uiso 1 1 calc R
H26B H 0.7225 0.2347 0.4659 0.033 Uiso 1 1 calc R
H26C H 0.6589 0.1937 0.5463 0.033 Uiso 1 1 calc R
O1W O 0.0695(4) 0.9412(3) 0.4546(3) 0.0465(8) Uani 0.50 1 d P
H1W H 0.0398 1.0227 0.4535 0.071(19) Uiso 0.50 1 d PR
H2W H 0.0389 0.9143 0.5005 0.059(17) Uiso 0.50 1 d PR

loop_
_atom_site_aniso_label
_atom_site_aniso_U_11
_atom_site_aniso_U_22
_atom_site_aniso_U_33
_atom_site_aniso_U_23
_atom_site_aniso_U_13
_atom_site_aniso_U_12
Pd 0.01265(6) 0.01057(6) 0.01277(6) 0.00369(5) 0.00330(5) 0.00154(4)
Fe 0.01230(11) 0.01564(11) 0.01181(11) 0.00436(9) 0.00494(9) 0.00327(8)
Cl1 0.0217(2) 0.01214(17) 0.0217(2) 0.00307(15) 0.00232(17) 0.00009(15)
Cl2 0.0204(2) 0.01334(17) 0.01679(19) 0.00377(15) 0.00151(16) -0.00102(14)
S 0.0179(2) 0.01422(18) 0.0171(2) 0.00591(16) 0.00334(16) 0.00382(15)
P 0.01254(19) 0.01259(18) 0.01276(19) 0.00441(15) 0.00487(16) 0.00232(15)
O 0.0256(7) 0.0257(7) 0.0313(7) 0.0155(6) 0.0040(6) -0.0028(5)
N 0.0188(7) 0.0175(7) 0.0202(7) 0.0090(6) 0.0070(6) 0.0033(5)
C1 0.0181(8) 0.0185(8) 0.0106(7) 0.0034(6) 0.0057(6) 0.0028(6)
C2 0.0197(9) 0.0262(9) 0.0163(8) 0.0071(7) 0.0105(7) 0.0055(7)
C3 0.0239(9) 0.0280(9) 0.0177(8) 0.0072(7) 0.0110(7) 0.0135(7)
C4 0.0298(10) 0.0165(8) 0.0184(9) 0.0045(7) 0.0100(8) 0.0076(7)
C5 0.0212(9) 0.0159(8) 0.0139(8) 0.0025(6) 0.0051(7) 0.0018(6)
C6 0.0132(8) 0.0185(8) 0.0113(7) 0.0030(6) 0.0048(6) 0.0029(6)
C7 0.0164(8) 0.0159(8) 0.0179(8) 0.0009(6) 0.0063(7) 0.0003(6)
C8 0.0153(8) 0.0249(9) 0.0201(9) -0.0015(7) 0.0049(7) -0.0038(7)
C9 0.0141(8) 0.0364(10) 0.0138(8) 0.0050(7) 0.0027(7) 0.0071(7)
C10 0.0194(8) 0.0275(9) 0.0136(8) 0.0094(7) 0.0070(7) 0.0075(7)
C11 0.0210(8) 0.0187(8) 0.0108(8) 0.0031(6) 0.0054(7) 0.0023(6)
C12 0.0184(8) 0.0133(7) 0.0158(8) 0.0037(6) 0.0082(7) 0.0006(6)
C13 0.0206(9) 0.0327(10) 0.0189(9) 0.0051(8) 0.0079(7) 0.0027(7)
C14 0.0312(11) 0.0451(12) 0.0173(9) 0.0018(9) 0.0069(8) -0.0029(9)
C15 0.0443(12) 0.0267(10) 0.0232(10) -0.0007(8) 0.0214(9) -0.0015(9)
C16 0.0324(10) 0.0193(8) 0.0347(11) 0.0097(8) 0.0242(9) 0.0070(7)
C17 0.0206(9) 0.0192(8) 0.0259(9) 0.0100(7) 0.0118(7) 0.0049(7)
C18 0.0170(8) 0.0153(7) 0.0139(8) 0.0075(6) 0.0037(6) 0.0021(6)
C19 0.0228(9) 0.0189(8) 0.0197(9) 0.0082(7) 0.0099(7) 0.0041(7)
C20 0.0326(10) 0.0163(8) 0.0230(9) 0.0077(7) 0.0115(8) 0.0054(7)
C21 0.0282(10) 0.0177(8) 0.0215(9) 0.0090(7) 0.0036(8) -0.0028(7)
C22 0.0185(9) 0.0257(9) 0.0253(9) 0.0132(8) 0.0060(7) -0.0010(7)
C23 0.0177(8) 0.0197(8) 0.0206(9) 0.0075(7) 0.0067(7) 0.0034(6)
C24 0.0207(9) 0.0234(8) 0.0189(8) 0.0105(7) 0.0057(7) 0.0053(7)
C25 0.0208(9) 0.0178(8) 0.0250(9) 0.0117(7) 0.0076(7) 0.0035(7)
C26 0.0196(9) 0.0226(9) 0.0211(9) 0.0094(7) 0.0004(7) 0.0004(7)
O1W 0.061(2) 0.0429(18) 0.060(2) 0.0360(17) 0.0335(19) 0.0156(16)

loop_
_atom_type_symbol
_atom_type_description
_atom_type_scat_dispersion_real
_atom_type_scat_dispersion_imag
_atom_type_scat_source
C C 0.0033 0.0016 'International Tables Vol C Tables 4.2.6.8 and 6.1.1.4'
H H 0.0000 0.0000 'International Tables Vol C Tables 4.2.6.8 and 6.1.1.4'
N N 0.0061 0.0033 'International Tables Vol C Tables 4.2.6.8 and 6.1.1.4'
O O 0.0106 0.0060 'International Tables Vol C Tables 4.2.6.8 and 6.1.1.4'
P P 0.1023 0.0942 'International Tables Vol C Tables 4.2.6.8 and 6.1.1.4'
S S 0.1246 0.1234 'International Tables Vol C Tables 4.2.6.8 and 6.1.1.4'
Cl Cl 0.1484 0.1585 'International Tables Vol C Tables 4.2.6.8 and 6.1.1.4'
Fe Fe 0.3463 0.8444 'International Tables Vol C Tables 4.2.6.8 and 6.1.1.4'
Pd Pd -0.9988 1.0072 'International Tables Vol C Tables 4.2.6.8 and 6.1.1.4'

loop_
_geom_angle_atom_site_label_1
_geom_angle_atom_site_label_2
_geom_angle_atom_site_label_3
_geom_angle
P Pd Cl2 91.656(15)
P Pd Cl1 90.113(15)
Cl2 Pd Cl1 178.227(15)
P Pd S 174.033(15)
Cl2 Pd S 94.285(15)
Cl1 Pd S 83.947(15)
C6 Fe C2 156.29(7)
C6 Fe C1 123.01(6)
C2 Fe C1 40.91(7)
C6 Fe C7 41.19(6)
C2 Fe C7 118.85(7)
C1 Fe C7 107.84(7)
C6 Fe C10 41.24(6)
C2 Fe C10 158.87(7)
C1 Fe C10 159.52(7)
C7 Fe C10 68.91(7)
C6 Fe C5 111.11(7)
C2 Fe C5 68.63(7)
C1 Fe C5 40.89(6)
C7 Fe C5 127.61(7)
C10 Fe C5 124.13(7)
C6 Fe C8 68.47(7)
C2 Fe C8 104.32(7)
C1 Fe C8 123.37(7)
C7 Fe C8 40.33(7)
C10 Fe C8 68.07(7)
C5 Fe C8 162.30(7)
C6 Fe C3 163.01(7)
C2 Fe C3 40.50(7)
C1 Fe C3 68.35(7)
C7 Fe C3 152.90(7)
C10 Fe C3 124.04(7)
C5 Fe C3 68.11(7)
C8 Fe C3 117.75(7)
C6 Fe C9 68.64(7)
C2 Fe C9 121.27(7)
C1 Fe C9 158.85(7)
C7 Fe C9 68.21(7)
C10 Fe C9 40.42(7)
C5 Fe C9 157.28(7)
C8 Fe C9 40.27(7)
C3 Fe C9 105.21(7)
C6 Fe C4 128.03(7)
C2 Fe C4 68.21(7)
C1 Fe C4 68.36(7)
C7 Fe C4 165.38(7)
C10 Fe C4 109.39(7)
C5 Fe C4 40.44(7)
C8 Fe C4 153.71(7)
C3 Fe C4 40.34(7)
C9 Fe C4 120.58(7)
C26 S C25 102.10(9)
C26 S Pd 113.16(6)
C25 S Pd 104.25(6)
C6 P C12 105.07(8)
C6 P C18 107.83(7)
C12 P C18 104.24(7)
C6 P Pd 112.76(5)
C12 P Pd 112.06(5)
C18 P Pd 114.13(5)
C11 N C24 121.89(14)
C11 N H1N 119.2
C24 N H1N 117.9
C2 C1 C5 107.61(15)
C2 C1 C11 124.16(15)
C5 C1 C11 128.17(15)
C2 C1 Fe 69.42(9)
C5 C1 Fe 69.82(9)
C11 C1 Fe 128.36(11)
C3 C2 C1 108.04(15)
C3 C2 Fe 70.29(9)
C1 C2 Fe 69.66(9)
C3 C2 H2 126.0
C1 C2 H2 126.0
Fe C2 H2 125.6
C2 C3 C4 108.38(15)
C2 C3 Fe 69.21(9)
C4 C3 Fe 70.15(10)
C2 C3 H3 125.8
C4 C3 H3 125.8
Fe C3 H3 126.4
C3 C4 C5 108.01(15)
C3 C4 Fe 69.52(10)
C5 C4 Fe 69.31(9)
C3 C4 H4 126.0
C5 C4 H4 126.0
Fe C4 H4 126.7
C4 C5 C1 107.97(15)
C4 C5 Fe 70.25(10)
C1 C5 Fe 69.29(9)
C4 C5 H5 126.0
C1 C5 H5 126.0
Fe C5 H5 126.0
C7 C6 C10 107.21(14)
C7 C6 P 123.43(12)
C10 C6 P 128.97(13)
C7 C6 Fe 69.57(9)
C10 C6 Fe 69.70(9)
P C6 Fe 131.32(9)
C8 C7 C6 107.86(15)
C8 C7 Fe 70.22(10)
C6 C7 Fe 69.24(9)
C8 C7 H7 126.1
C6 C7 H7 126.1
Fe C7 H7 126.0
C7 C8 C9 108.77(15)
C7 C8 Fe 69.45(10)
C9 C8 Fe 69.91(10)
C7 C8 H8 125.6
C9 C8 H8 125.6
Fe C8 H8 126.6
C8 C9 C10 108.33(15)
C8 C9 Fe 69.82(10)
C10 C9 Fe 69.51(10)
C8 C9 H9 125.8
C10 C9 H9 125.8
Fe C9 H9 126.4
C9 C10 C6 107.82(15)
C9 C10 Fe 70.07(10)
C6 C10 Fe 69.06(9)
C9 C10 H10 126.1
C6 C10 H10 126.1
Fe C10 H10 126.3
O C11 N 122.45(16)
O C11 C1 121.73(16)
N C11 C1 115.77(14)
C13 C12 C17 119.57(16)
C13 C12 P 120.97(13)
C17 C12 P 119.46(13)
C12 C13 C14 119.97(18)
C12 C13 H13 120.0
C14 C13 H13 120.0
C15 C14 C13 120.01(19)
C15 C14 H14 120.0
C13 C14 H14 120.0
C16 C15 C14 120.41(18)
C16 C15 H15 119.8
C14 C15 H15 119.8
C15 C16 C17 119.74(17)
C15 C16 H16 120.1
C17 C16 H16 120.1
C16 C17 C12 120.28(17)
C16 C17 H17 119.9
C12 C17 H17 119.9
C23 C18 C19 118.93(15)
C23 C18 P 118.67(12)
C19 C18 P 122.04(12)
C20 C19 C18 120.10(16)
C20 C19 H19 120.0
C18 C19 H19 120.0
C21 C20 C19 120.63(16)
C21 C20 H20 119.7
C19 C20 H20 119.7
C20 C21 C22 119.52(16)
C20 C21 H21 120.2
C22 C21 H21 120.2
C23 C22 C21 120.15(16)
C23 C22 H22 119.9
C21 C22 H22 119.9
C22 C23 C18 120.64(16)
C22 C23 H23 119.7
C18 C23 H23 119.7
N C24 C25 113.86(14)
N C24 H24A 108.8
C25 C24 H24A 108.8
N C24 H24B 108.8
C25 C24 H24B 108.8
H24A C24 H24B 107.7
C24 C25 S 116.82(12)
C24 C25 H25A 108.1
S C25 H25A 108.1
C24 C25 H25B 108.1
S C25 H25B 108.1
H25A C25 H25B 107.3
S C26 H26A 109.5
S C26 H26B 109.5
H26A C26 H26B 109.5
S C26 H26C 109.5
H26A C26 H26C 109.5
H26B C26 H26C 109.5
H1W O1W H2W 112.3

loop_
_geom_bond_atom_site_label_1
_geom_bond_atom_site_label_2
_geom_bond_distance
Pd P 2.2628(4)
Pd Cl2 2.2894(4)
Pd Cl1 2.2932(4)
Pd S 2.3991(4)
Fe C6 2.0397(15)
Fe C2 2.0402(16)
Fe C1 2.0434(16)
Fe C7 2.0441(16)
Fe C10 2.0482(16)
Fe C5 2.0505(17)
Fe C8 2.0543(17)
Fe C3 2.0545(17)
Fe C9 2.0555(17)
Fe C4 2.0628(17)
S C26 1.7997(18)
S C25 1.8206(17)
P C6 1.7890(16)
P C12 1.8190(16)
P C18 1.8209(16)
O C11 1.233(2)
N C11 1.346(2)
N C24 1.448(2)
N H1N 0.8437
C1 C2 1.427(2)
C1 C5 1.430(2)
C1 C11 1.481(2)
C2 C3 1.417(2)
C2 H2 0.9500
C3 C4 1.420(3)
C3 H3 0.9500
C4 C5 1.422(2)
C4 H4 0.9500
C5 H5 0.9500
C6 C7 1.437(2)
C6 C10 1.440(2)
C7 C8 1.413(2)
C7 H7 0.9500
C8 C9 1.415(3)
C8 H8 0.9500
C9 C10 1.418(2)
C9 H9 0.9500
C10 H10 0.9500
C12 C13 1.389(2)
C12 C17 1.393(2)
C13 C14 1.393(3)
C13 H13 0.9500
C14 C15 1.383(3)
C14 H14 0.9500
C15 C16 1.382(3)
C15 H15 0.9500
C16 C17 1.390(3)
C16 H16 0.9500
C17 H17 0.9500
C18 C23 1.394(2)
C18 C19 1.395(2)
C19 C20 1.389(2)
C19 H19 0.9500
C20 C21 1.384(3)
C20 H20 0.9500
C21 C22 1.387(3)
C21 H21 0.9500
C22 C23 1.386(2)
C22 H22 0.9500
C23 H23 0.9500
C24 C25 1.522(2)
C24 H24A 0.9900
C24 H24B 0.9900
C25 H25A 0.9900
C25 H25B 0.9900
C26 H26A 0.9800
C26 H26B 0.9800
C26 H26C 0.9800
O1W H1W 0.9221
O1W H2W 0.9050
